data_4119437
loop_
_publ_author_name
'Sarah E. Lindahl'
'Hyunsoo Park'
'Maren Pink'
'Jeffrey M. Zaleski'

_publ_section_title
;
 Utilizing Redox-Mediated Bergman Cyclization toward the Development of
 Dual-Action Metalloenediyne Therapeutics
;
_journal_name_full 'Journal of the American Chemical Society'
_journal_page_first 3826
_journal_page_last 3833
_journal_paper_doi 10.1021/ja308190q
_journal_volume 135
_journal_year 2013
_chemical_formula_moiety 'C34 H24 I4 P2 Pt, C D2 Cl2'
_chemical_formula_sum 'C35 H24 Cl2 D2 I4 P2 Pt'
_chemical_formula_weight 1282.09
_chemical_name_systematic
; 
 ? 
;
_space_group_IT_number 14
_symmetry_cell_setting monoclinic
_symmetry_space_group_name_Hall '-P 2ybc'
_symmetry_space_group_name_H-M 'P 1 21/c 1'
_atom_sites_solution_hydrogens geom
_atom_sites_solution_primary direct
_atom_sites_solution_secondary difmap
_audit_creation_method SHELXL-97
_cell_angle_alpha 90.00
_cell_angle_beta 97.745(2)
_cell_angle_gamma 90.00
_cell_formula_units_Z 4
_cell_length_a 12.8186(15)
_cell_length_b 17.1433(18)
_cell_length_c 16.8761(19)
_cell_measurement_reflns_used 9887
_cell_measurement_temperature 200(2)
_cell_measurement_theta_max 26.30
_cell_measurement_theta_min 2.44
_cell_volume 3674.7(7)
_computing_cell_refinement 'APEX II v2010.11.3 (Bruker, 2010)'
_computing_data_collection 'APEX II v2010.11.3 (Bruker, 2010)'
_computing_data_reduction 'APEX II v2010.11.3 (Bruker, 2010)'
_computing_molecular_graphics 'SHELXTL (Bruker, 2010)'
_computing_publication_material 'SHELXTL (Bruker, 2010)'
_computing_structure_refinement 'SHELXL-97 (Sheldrick, 2010)'
_computing_structure_solution 'SIR-2004 (Burla et al., 2005)'
_diffrn_ambient_temperature 200(2)
_diffrn_detector 'CCD area detector'
_diffrn_detector_area_resol_mean 83.33
_diffrn_detector_type 'Bruker APEXII'
_diffrn_measured_fraction_theta_full 0.992
_diffrn_measured_fraction_theta_max 0.992
_diffrn_measurement_details '0.30 degree frames measured for 15 seconds each'
_diffrn_measurement_device 'APEX Kappa Duo'
_diffrn_measurement_device_type Kappa
_diffrn_measurement_method 'omega and phi scans'
_diffrn_radiation_monochromator graphite
_diffrn_radiation_source 'fine-focus sealed tube'
_diffrn_radiation_type MoK\a
_diffrn_radiation_wavelength 0.71073
_diffrn_reflns_av_R_equivalents 0.0571
_diffrn_reflns_av_sigmaI/netI 0.0370
_diffrn_reflns_limit_h_max 16
_diffrn_reflns_limit_h_min -16
_diffrn_reflns_limit_k_max 21
_diffrn_reflns_limit_k_min -21
_diffrn_reflns_limit_l_max 21
_diffrn_reflns_limit_l_min -21
_diffrn_reflns_number 55538
_diffrn_reflns_theta_full 26.55
_diffrn_reflns_theta_max 26.55
_diffrn_reflns_theta_min 1.60
_exptl_absorpt_coefficient_mu 7.436
_exptl_absorpt_correction_T_max 0.7075
_exptl_absorpt_correction_T_min 0.2915
_exptl_absorpt_correction_type multi-scan
_exptl_absorpt_process_details 'SADABS, R. Blessing; 1995'
_exptl_crystal_colour beige
_exptl_crystal_density_diffrn 2.317
_exptl_crystal_description plate
_exptl_crystal_F_000 2360
_exptl_crystal_size_max 0.22
_exptl_crystal_size_mid 0.11
_exptl_crystal_size_min 0.05
_refine_diff_density_max 1.566
_refine_diff_density_min -1.627
_refine_diff_density_rms 0.208
_refine_ls_extinction_method none
_refine_ls_goodness_of_fit_ref 1.090
_refine_ls_hydrogen_treatment constr
_refine_ls_matrix_type full
_refine_ls_number_parameters 397
_refine_ls_number_reflns 7591
_refine_ls_number_restraints 119
_refine_ls_restrained_S_all 1.082
_refine_ls_R_factor_all 0.0457
_refine_ls_R_factor_gt 0.0328
_refine_ls_shift/su_max 0.001
_refine_ls_shift/su_mean 0.000
_refine_ls_structure_factor_coef Fsqd
_refine_ls_weighting_details 'calc w=1/[\s^2^(Fo^2^)+(0.0369P)^2^+12.6475P] where P=(Fo^2^+2Fc^2^)/3'
_refine_ls_weighting_scheme calc
_refine_ls_wR_factor_gt 0.0801
_refine_ls_wR_factor_ref 0.0863
_reflns_number_gt 6288
_reflns_number_total 7591
_reflns_threshold_expression >2sigma(I)
_cod_data_source_file ja308190q_si_002.cif
_cod_data_source_block 11039
_cod_database_code 4119437

loop_
_symmetry_equiv_pos_as_xyz
'x, y, z'
'-x, y+1/2, -z+1/2'
'-x, -y, -z'
'x, -y-1/2, z-1/2'

loop_
_atom_site_label
_atom_site_type_symbol
_atom_site_fract_x
_atom_site_fract_y
_atom_site_fract_z
_atom_site_U_iso_or_equiv
_atom_site_adp_type
_atom_site_occupancy
_atom_site_symmetry_multiplicity
_atom_site_calc_flag
_atom_site_refinement_flags
Pt1 Pt 0.075712(17) 0.145261(13) 0.706021(12) 0.02014(7) Uani 1 1 d U
I1 I 0.41496(4) -0.06378(3) 0.67612(3) 0.05057(14) Uani 1 1 d U
I2 I 0.41196(4) 0.34069(3) 0.62993(3) 0.04933(14) Uani 1 1 d U
I3 I -0.06136(3) 0.04015(3) 0.74317(3) 0.03355(11) Uani 1 1 d U
I4 I -0.07761(3) 0.25055(3) 0.68856(3) 0.03545(11) Uani 1 1 d U
P1 P 0.20060(12) 0.05539(9) 0.70781(8) 0.0214(3) Uani 1 1 d U
P2 P 0.19697(12) 0.23270(9) 0.68475(8) 0.0205(3) Uani 1 1 d U
C1 C 0.3151(5) 0.0987(3) 0.6694(3) 0.0227(11) Uani 1 1 d U
C2 C 0.3996(5) 0.0565(4) 0.6510(4) 0.0291(13) Uani 1 1 d U
C3 C 0.4852(5) 0.0926(4) 0.6181(4) 0.0358(14) Uani 1 1 d U
C4 C 0.5699(6) 0.0489(5) 0.5935(5) 0.053(2) Uani 1 1 d U
H4 H 0.5703 -0.0063 0.5978 0.064 Uiso 1 1 calc R
C5 C 0.6503(7) 0.0861(7) 0.5638(6) 0.066(2) Uani 1 1 d U
H5 H 0.7063 0.0564 0.5477 0.079 Uiso 1 1 calc R
C6 C 0.6516(6) 0.1661(6) 0.5568(5) 0.059(2) Uani 1 1 d U
H6 H 0.7089 0.1907 0.5366 0.071 Uiso 1 1 calc R
C7 C 0.5717(5) 0.2105(5) 0.5786(4) 0.0432(17) Uani 1 1 d U
H7 H 0.5740 0.2656 0.5732 0.052 Uiso 1 1 calc R
C8 C 0.4851(5) 0.1751(4) 0.6093(3) 0.0297(13) Uani 1 1 d U
C9 C 0.4001(5) 0.2186(4) 0.6326(3) 0.0277(13) Uani 1 1 d U
C10 C 0.3140(4) 0.1824(3) 0.6592(3) 0.0213(11) Uani 1 1 d U
C11 C 0.2508(5) 0.0176(4) 0.8067(3) 0.0274(13) Uani 1 1 d U
C12 C 0.3443(6) 0.0473(5) 0.8455(4) 0.0412(17) Uani 1 1 d U
H12 H 0.3834 0.0843 0.8197 0.049 Uiso 1 1 calc R
C13 C 0.3803(7) 0.0225(6) 0.9223(5) 0.058(2) Uani 1 1 d U
H13 H 0.4430 0.0443 0.9501 0.070 Uiso 1 1 calc R
C14 C 0.3262(7) -0.0333(6) 0.9590(4) 0.061(2) Uani 1 1 d U
H14 H 0.3535 -0.0516 1.0108 0.073 Uiso 1 1 calc R
C15 C 0.2343(7) -0.0624(5) 0.9217(4) 0.050(2) Uani 1 1 d U
H15 H 0.1970 -0.1007 0.9473 0.060 Uiso 1 1 calc R
C16 C 0.1948(6) -0.0358(4) 0.8455(4) 0.0351(15) Uani 1 1 d U
H16 H 0.1290 -0.0545 0.8200 0.042 Uiso 1 1 calc R
C17 C 0.1592(5) -0.0229(3) 0.6383(3) 0.0251(12) Uani 1 1 d U
C18 C 0.1439(6) -0.0995(4) 0.6599(4) 0.0399(17) Uani 1 1 d U
H18 H 0.1580 -0.1142 0.7146 0.048 Uiso 1 1 calc R
C19 C 0.1084(7) -0.1551(4) 0.6027(5) 0.0465(19) Uani 1 1 d U
H19 H 0.0970 -0.2073 0.6183 0.056 Uiso 1 1 calc R
C20 C 0.0898(5) -0.1340(4) 0.5236(4) 0.0397(16) Uani 1 1 d U
H20 H 0.0671 -0.1722 0.4842 0.048 Uiso 1 1 calc R
C21 C 0.1038(5) -0.0585(5) 0.5012(4) 0.0376(16) Uani 1 1 d U
H21 H 0.0906 -0.0441 0.4464 0.045 Uiso 1 1 calc R
C22 C 0.1375(5) -0.0029(4) 0.5588(3) 0.0308(14) Uani 1 1 d U
H22 H 0.1458 0.0497 0.5431 0.037 Uiso 1 1 calc R
C23 C 0.2404(5) 0.2862(3) 0.7768(3) 0.0239(12) Uani 1 1 d U
C24 C 0.3379(5) 0.2712(4) 0.8205(4) 0.0317(14) Uani 1 1 d U
H24 H 0.3856 0.2367 0.8000 0.038 Uiso 1 1 calc R
C25 C 0.3658(6) 0.3067(4) 0.8943(4) 0.0385(16) Uani 1 1 d U
H25 H 0.4315 0.2948 0.9251 0.046 Uiso 1 1 calc R
C26 C 0.2993(6) 0.3586(4) 0.9229(4) 0.0359(15) Uani 1 1 d U
H26 H 0.3198 0.3838 0.9727 0.043 Uiso 1 1 calc R
C27 C 0.2022(6) 0.3748(4) 0.8799(4) 0.0365(16) Uani 1 1 d U
H27 H 0.1564 0.4114 0.8997 0.044 Uiso 1 1 calc R
C28 C 0.1717(5) 0.3372(4) 0.8074(3) 0.0296(14) Uani 1 1 d U
H28 H 0.1038 0.3464 0.7788 0.036 Uiso 1 1 calc R
C29 C 0.1559(5) 0.2987(4) 0.6027(3) 0.0232(12) Uani 1 1 d U
C30 C 0.1386(6) 0.3771(4) 0.6115(4) 0.0340(15) Uani 1 1 d U
H30 H 0.1507 0.4003 0.6631 0.041 Uiso 1 1 calc R
C31 C 0.1037(7) 0.4221(4) 0.5455(4) 0.0447(19) Uani 1 1 d U
H31 H 0.0922 0.4763 0.5521 0.054 Uiso 1 1 calc R
C32 C 0.0854(6) 0.3897(5) 0.4701(4) 0.0445(18) Uani 1 1 d U
H32 H 0.0608 0.4210 0.4250 0.053 Uiso 1 1 calc R
C33 C 0.1031(6) 0.3120(5) 0.4613(4) 0.0418(17) Uani 1 1 d U
H33 H 0.0921 0.2894 0.4094 0.050 Uiso 1 1 calc R
C34 C 0.1370(5) 0.2653(4) 0.5270(4) 0.0310(14) Uani 1 1 d U
H34 H 0.1471 0.2109 0.5203 0.037 Uiso 1 1 calc R
Cl1S Cl -0.3562(3) 0.05273(19) 0.81010(16) 0.0877(9) Uani 1 1 d .
Cl2S Cl -0.3731(3) 0.2150(3) 0.8438(3) 0.156(2) Uani 1 1 d .
C1S C -0.2997(10) 0.1429(6) 0.7992(7) 0.088(4) Uani 1 1 d .
D1SA H -0.3000 0.1547 0.7417 0.105 Uiso 1 1 calc R
D1SB H -0.2258 0.1428 0.8254 0.105 Uiso 1 1 calc R

loop_
_atom_site_aniso_label
_atom_site_aniso_U_11
_atom_site_aniso_U_22
_atom_site_aniso_U_33
_atom_site_aniso_U_23
_atom_site_aniso_U_13
_atom_site_aniso_U_12
Pt1 0.02272(12) 0.01847(12) 0.01918(11) -0.00156(9) 0.00269(8) -0.00009(9)
I1 0.0482(3) 0.0336(3) 0.0707(4) 0.0037(2) 0.0110(3) 0.0174(2)
I2 0.0503(3) 0.0320(3) 0.0686(3) 0.0015(2) 0.0187(3) -0.0121(2)
I3 0.0340(2) 0.0312(2) 0.0368(2) 0.00132(18) 0.00965(18) -0.00853(19)
I4 0.0304(2) 0.0303(2) 0.0459(3) -0.00473(19) 0.00612(18) 0.00804(19)
P1 0.0266(8) 0.0177(8) 0.0195(7) 0.0007(6) 0.0017(6) 0.0011(6)
P2 0.0248(7) 0.0159(7) 0.0206(7) -0.0009(5) 0.0025(6) -0.0002(6)
C1 0.023(3) 0.022(3) 0.022(3) 0.001(2) 0.000(2) 0.003(2)
C2 0.029(3) 0.027(3) 0.031(3) 0.001(3) 0.002(2) 0.007(3)
C3 0.025(3) 0.044(4) 0.038(4) -0.003(3) 0.002(3) 0.005(3)
C4 0.040(4) 0.061(5) 0.061(5) -0.008(4) 0.016(4) 0.015(4)
C5 0.040(5) 0.086(6) 0.076(6) -0.002(5) 0.025(4) 0.013(5)
C6 0.030(4) 0.093(6) 0.057(5) 0.005(5) 0.019(3) -0.004(4)
C7 0.033(4) 0.058(5) 0.040(4) 0.006(3) 0.008(3) -0.006(3)
C8 0.024(3) 0.042(3) 0.022(3) -0.002(3) 0.002(2) -0.004(3)
C9 0.031(3) 0.026(3) 0.026(3) -0.001(2) 0.003(2) -0.004(3)
C10 0.023(3) 0.022(3) 0.019(3) -0.003(2) 0.000(2) 0.000(2)
C11 0.041(4) 0.019(3) 0.021(3) -0.002(2) -0.001(2) 0.004(3)
C12 0.040(4) 0.045(4) 0.037(4) 0.005(3) -0.004(3) 0.001(3)
C13 0.060(5) 0.073(6) 0.036(4) 0.005(4) -0.020(4) -0.005(4)
C14 0.070(6) 0.081(7) 0.027(4) 0.018(4) -0.009(3) 0.010(5)
C15 0.068(5) 0.050(5) 0.032(4) 0.015(3) 0.003(3) 0.003(4)
C16 0.045(4) 0.034(4) 0.026(3) 0.004(3) 0.004(3) 0.002(3)
C17 0.029(3) 0.018(3) 0.027(3) -0.002(2) 0.003(2) 0.001(2)
C18 0.060(5) 0.026(3) 0.032(3) -0.001(3) 0.002(3) -0.009(3)
C19 0.067(5) 0.023(4) 0.050(4) -0.009(3) 0.007(4) -0.007(4)
C20 0.033(4) 0.048(4) 0.039(3) -0.027(3) 0.008(3) -0.012(3)
C21 0.032(4) 0.055(4) 0.025(3) -0.007(3) 0.003(3) 0.001(3)
C22 0.032(3) 0.037(4) 0.024(3) 0.000(2) 0.004(3) -0.003(3)
C23 0.031(3) 0.018(3) 0.022(3) 0.001(2) 0.003(2) -0.007(2)
C24 0.030(3) 0.035(4) 0.030(3) -0.002(3) 0.002(2) -0.005(3)
C25 0.038(4) 0.047(5) 0.029(3) -0.001(3) -0.004(3) -0.006(3)
C26 0.054(4) 0.027(4) 0.026(3) -0.004(3) 0.001(3) -0.014(3)
C27 0.054(4) 0.027(4) 0.028(3) -0.005(3) 0.004(3) 0.005(3)
C28 0.040(4) 0.026(3) 0.023(3) 0.000(2) 0.003(2) 0.002(3)
C29 0.025(3) 0.020(3) 0.025(3) 0.002(2) 0.004(2) -0.002(2)
C30 0.052(4) 0.023(3) 0.027(3) -0.002(2) 0.006(3) 0.008(3)
C31 0.071(5) 0.021(3) 0.042(4) 0.009(3) 0.009(4) 0.013(4)
C32 0.051(4) 0.046(4) 0.036(3) 0.014(3) 0.003(3) 0.009(4)
C33 0.058(5) 0.044(4) 0.022(3) 0.004(3) 0.002(3) -0.007(4)
C34 0.041(4) 0.026(3) 0.026(3) -0.001(2) 0.004(3) -0.003(3)
Cl1S 0.102(2) 0.090(2) 0.0711(16) 0.0077(14) 0.0123(15) -0.0343(18)
Cl2S 0.107(3) 0.107(3) 0.264(6) -0.058(3) 0.058(3) 0.029(2)
C1S 0.108(9) 0.065(7) 0.098(8) -0.006(6) 0.042(7) -0.035(7)

loop_
_atom_type_symbol
_atom_type_description
_atom_type_scat_dispersion_real
_atom_type_scat_dispersion_imag
_atom_type_scat_source
C C 0.0033 0.0016 'International Tables Vol C Tables 4.2.6.8 and 6.1.1.4'
H H 0.0000 0.0000 'International Tables Vol C Tables 4.2.6.8 and 6.1.1.4'
P P 0.1023 0.0942 'International Tables Vol C Tables 4.2.6.8 and 6.1.1.4'
Cl Cl 0.1484 0.1585 'International Tables Vol C Tables 4.2.6.8 and 6.1.1.4'
I I -0.4742 1.8119 'International Tables Vol C Tables 4.2.6.8 and 6.1.1.4'
Pt Pt -1.7033 8.3905 'International Tables Vol C Tables 4.2.6.8 and 6.1.1.4'

loop_
_geom_angle_atom_site_label_1
_geom_angle_atom_site_label_2
_geom_angle_atom_site_label_3
_geom_angle
P1 Pt1 P2 87.22(6)
P1 Pt1 I3 91.42(4)
P2 Pt1 I3 175.47(4)
P1 Pt1 I4 174.40(4)
P2 Pt1 I4 92.69(4)
I3 Pt1 I4 89.084(18)
C17 P1 C11 111.4(3)
C17 P1 C1 104.4(3)
C11 P1 C1 105.4(3)
C17 P1 Pt1 110.9(2)
C11 P1 Pt1 115.1(2)
C1 P1 Pt1 108.88(19)
C29 P2 C23 111.1(3)
C29 P2 C10 106.1(3)
C23 P2 C10 105.7(3)
C29 P2 Pt1 114.0(2)
C23 P2 Pt1 109.96(19)
C10 P2 Pt1 109.5(2)
C2 C1 C10 119.4(6)
C2 C1 P1 124.0(5)
C10 C1 P1 116.6(4)
C1 C2 C3 121.9(6)
C1 C2 I1 121.6(5)
C3 C2 I1 116.4(5)
C8 C3 C4 118.8(7)
C8 C3 C2 118.6(6)
C4 C3 C2 122.6(7)
C5 C4 C3 120.3(9)
C5 C4 H4 119.8
C3 C4 H4 119.8
C4 C5 C6 121.1(8)
C4 C5 H5 119.5
C6 C5 H5 119.5
C7 C6 C5 120.9(8)
C7 C6 H6 119.5
C5 C6 H6 119.5
C6 C7 C8 120.7(8)
C6 C7 H7 119.6
C8 C7 H7 119.6
C9 C8 C3 119.0(6)
C9 C8 C7 122.9(7)
C3 C8 C7 118.2(6)
C10 C9 C8 121.7(6)
C10 C9 I2 121.0(5)
C8 C9 I2 117.2(5)
C9 C10 C1 119.1(5)
C9 C10 P2 125.1(5)
C1 C10 P2 115.7(4)
C16 C11 C12 119.5(6)
C16 C11 P1 121.8(5)
C12 C11 P1 118.6(5)
C11 C12 C13 119.3(7)
C11 C12 H12 120.4
C13 C12 H12 120.4
C14 C13 C12 120.6(8)
C14 C13 H13 119.7
C12 C13 H13 119.7
C15 C14 C13 120.4(7)
C15 C14 H14 119.8
C13 C14 H14 119.8
C14 C15 C16 119.6(8)
C14 C15 H15 120.2
C16 C15 H15 120.2
C11 C16 C15 120.4(7)
C11 C16 H16 119.8
C15 C16 H16 119.8
C22 C17 C18 118.4(6)
C22 C17 P1 116.7(5)
C18 C17 P1 124.8(5)
C17 C18 C19 120.9(6)
C17 C18 H18 119.6
C19 C18 H18 119.6
C20 C19 C18 119.6(7)
C20 C19 H19 120.2
C18 C19 H19 120.2
C21 C20 C19 120.4(6)
C21 C20 H20 119.8
C19 C20 H20 119.8
C20 C21 C22 119.8(6)
C20 C21 H21 120.1
C22 C21 H21 120.1
C17 C22 C21 121.0(7)
C17 C22 H22 119.5
C21 C22 H22 119.5
C24 C23 C28 119.3(6)
C24 C23 P2 120.7(5)
C28 C23 P2 119.8(5)
C23 C24 C25 120.1(6)
C23 C24 H24 120.0
C25 C24 H24 120.0
C26 C25 C24 120.3(7)
C26 C25 H25 119.8
C24 C25 H25 119.8
C25 C26 C27 120.4(6)
C25 C26 H26 119.8
C27 C26 H26 119.8
C26 C27 C28 119.7(6)
C26 C27 H27 120.2
C28 C27 H27 120.2
C23 C28 C27 120.1(6)
C23 C28 H28 119.9
C27 C28 H28 119.9
C30 C29 C34 119.4(6)
C30 C29 P2 124.3(5)
C34 C29 P2 116.2(5)
C29 C30 C31 119.9(6)
C29 C30 H30 120.0
C31 C30 H30 120.0
C32 C31 C30 121.1(7)
C32 C31 H31 119.5
C30 C31 H31 119.5
C33 C32 C31 119.0(7)
C33 C32 H32 120.5
C31 C32 H32 120.5
C32 C33 C34 120.9(7)
C32 C33 H33 119.5
C34 C33 H33 119.5
C33 C34 C29 119.6(6)
C33 C34 H34 120.2
C29 C34 H34 120.2
Cl1S C1S Cl2S 108.9(6)
Cl1S C1S D1SA 109.9
Cl2S C1S D1SA 109.9
Cl1S C1S D1SB 109.9
Cl2S C1S D1SB 109.9
D1SA C1S D1SB 108.3

loop_
_geom_bond_atom_site_label_1
_geom_bond_atom_site_label_2
_geom_bond_distance
Pt1 P1 2.2191(15)
Pt1 P2 2.2230(15)
Pt1 I3 2.6503(5)
Pt1 I4 2.6554(5)
I1 C2 2.108(6)
I2 C9 2.099(6)
P1 C17 1.814(6)
P1 C11 1.825(6)
P1 C1 1.839(6)
P2 C29 1.810(6)
P2 C23 1.825(6)
P2 C10 1.832(6)
C1 C2 1.373(8)
C1 C10 1.445(8)
C2 C3 1.435(9)
C3 C8 1.423(10)
C3 C4 1.425(10)
C4 C5 1.363(12)
C4 H4 0.9500
C5 C6 1.376(14)
C5 H5 0.9500
C6 C7 1.365(11)
C6 H6 0.9500
C7 C8 1.423(9)
C7 H7 0.9500
C8 C9 1.419(9)
C9 C10 1.392(8)
C11 C16 1.381(9)
C11 C12 1.383(9)
C12 C13 1.383(10)
C12 H12 0.9500
C13 C14 1.377(12)
C13 H13 0.9500
C14 C15 1.353(12)
C14 H14 0.9500
C15 C16 1.394(9)
C15 H15 0.9500
C16 H16 0.9500
C17 C22 1.377(8)
C17 C18 1.383(9)
C18 C19 1.389(9)
C18 H18 0.9500
C19 C20 1.372(10)
C19 H19 0.9500
C20 C21 1.368(10)
C20 H20 0.9500
C21 C22 1.388(9)
C21 H21 0.9500
C22 H22 0.9500
C23 C24 1.387(9)
C23 C28 1.389(9)
C24 C25 1.388(9)
C24 H24 0.9500
C25 C26 1.364(10)
C25 H25 0.9500
C26 C27 1.382(10)
C26 H26 0.9500
C27 C28 1.391(9)
C27 H27 0.9500
C28 H28 0.9500
C29 C30 1.374(9)
C29 C34 1.391(8)
C30 C31 1.379(9)
C30 H30 0.9500
C31 C32 1.379(10)
C31 H31 0.9500
C32 C33 1.363(11)
C32 H32 0.9500
C33 C34 1.389(9)
C33 H33 0.9500
C34 H34 0.9500
Cl1S C1S 1.728(10)
Cl2S C1S 1.779(12)
C1S D1SA 0.9900
C1S D1SB 0.9900

loop_
_geom_torsion_atom_site_label_1
_geom_torsion_atom_site_label_2
_geom_torsion_atom_site_label_3
_geom_torsion_atom_site_label_4
_geom_torsion
P2 Pt1 P1 C17 -127.0(2)
I3 Pt1 P1 C17 57.3(2)
I4 Pt1 P1 C17 -37.8(5)
P2 Pt1 P1 C11 105.4(2)
I3 Pt1 P1 C11 -70.3(2)
I4 Pt1 P1 C11 -165.4(4)
P2 Pt1 P1 C1 -12.7(2)
I3 Pt1 P1 C1 171.65(19)
I4 Pt1 P1 C1 76.6(5)
P1 Pt1 P2 C29 131.0(2)
I3 Pt1 P2 C29 -156.4(5)
I4 Pt1 P2 C29 -43.4(2)
P1 Pt1 P2 C23 -103.4(2)
I3 Pt1 P2 C23 -30.7(6)
I4 Pt1 P2 C23 82.2(2)
P1 Pt1 P2 C10 12.38(19)
I3 Pt1 P2 C10 85.0(6)
I4 Pt1 P2 C10 -162.02(19)
C17 P1 C1 C2 -51.1(6)
C11 P1 C1 C2 66.4(6)
Pt1 P1 C1 C2 -169.6(5)
C17 P1 C1 C10 129.3(4)
C11 P1 C1 C10 -113.2(4)
Pt1 P1 C1 C10 10.8(5)
C10 C1 C2 C3 -3.0(9)
P1 C1 C2 C3 177.4(5)
C10 C1 C2 I1 173.2(4)
P1 C1 C2 I1 -6.4(7)
C1 C2 C3 C8 4.1(9)
I1 C2 C3 C8 -172.3(5)
C1 C2 C3 C4 -175.6(6)
I1 C2 C3 C4 8.0(9)
C8 C3 C4 C5 1.4(12)
C2 C3 C4 C5 -178.9(8)
C3 C4 C5 C6 -0.1(14)
C4 C5 C6 C7 -0.7(14)
C5 C6 C7 C8 0.1(13)
C4 C3 C8 C9 179.1(6)
C2 C3 C8 C9 -0.6(9)
C4 C3 C8 C7 -1.9(10)
C2 C3 C8 C7 178.3(6)
C6 C7 C8 C9 -179.9(7)
C6 C7 C8 C3 1.2(10)
C3 C8 C9 C10 -3.9(9)
C7 C8 C9 C10 177.2(6)
C3 C8 C9 I2 173.6(4)
C7 C8 C9 I2 -5.3(8)
C8 C9 C10 C1 5.0(8)
I2 C9 C10 C1 -172.4(4)
C8 C9 C10 P2 -176.1(4)
I2 C9 C10 P2 6.5(7)
C2 C1 C10 C9 -1.5(8)
P1 C1 C10 C9 178.1(4)
C2 C1 C10 P2 179.5(4)
P1 C1 C10 P2 -0.9(6)
C29 P2 C10 C9 48.2(6)
C23 P2 C10 C9 -69.9(5)
Pt1 P2 C10 C9 171.7(4)
C29 P2 C10 C1 -132.9(4)
C23 P2 C10 C1 109.0(4)
Pt1 P2 C10 C1 -9.4(5)
C17 P1 C11 C16 -50.6(6)
C1 P1 C11 C16 -163.3(5)
Pt1 P1 C11 C16 76.7(6)
C17 P1 C11 C12 133.6(5)
C1 P1 C11 C12 20.9(6)
Pt1 P1 C11 C12 -99.1(6)
C16 C11 C12 C13 0.4(11)
P1 C11 C12 C13 176.3(6)
C11 C12 C13 C14 2.5(13)
C12 C13 C14 C15 -2.9(15)
C13 C14 C15 C16 0.4(14)
C12 C11 C16 C15 -2.9(11)
P1 C11 C16 C15 -178.7(6)
C14 C15 C16 C11 2.5(12)
C11 P1 C17 C22 -168.8(5)
C1 P1 C17 C22 -55.5(5)
Pt1 P1 C17 C22 61.6(5)
C11 P1 C17 C18 14.0(7)
C1 P1 C17 C18 127.3(6)
Pt1 P1 C17 C18 -115.6(6)
C22 C17 C18 C19 0.5(11)
P1 C17 C18 C19 177.7(6)
C17 C18 C19 C20 1.1(12)
C18 C19 C20 C21 -1.5(12)
C19 C20 C21 C22 0.3(11)
C18 C17 C22 C21 -1.7(10)
P1 C17 C22 C21 -179.1(5)
C20 C21 C22 C17 1.3(10)
C29 P2 C23 C24 -127.4(5)
C10 P2 C23 C24 -12.7(6)
Pt1 P2 C23 C24 105.4(5)
C29 P2 C23 C28 58.6(6)
C10 P2 C23 C28 173.3(5)
Pt1 P2 C23 C28 -68.6(5)
C28 C23 C24 C25 0.4(10)
P2 C23 C24 C25 -173.7(5)
C23 C24 C25 C26 -2.4(10)
C24 C25 C26 C27 1.9(11)
C25 C26 C27 C28 0.7(10)
C24 C23 C28 C27 2.2(9)
P2 C23 C28 C27 176.3(5)
C26 C27 C28 C23 -2.8(10)
C23 P2 C29 C30 -12.7(7)
C10 P2 C29 C30 -127.2(6)
Pt1 P2 C29 C30 112.3(5)
C23 P2 C29 C34 170.2(5)
C10 P2 C29 C34 55.8(5)
Pt1 P2 C29 C34 -64.8(5)
C34 C29 C30 C31 -0.6(10)
P2 C29 C30 C31 -177.6(6)
C29 C30 C31 C32 0.2(12)
C30 C31 C32 C33 -0.5(12)
C31 C32 C33 C34 1.4(12)
C32 C33 C34 C29 -1.8(11)
C30 C29 C34 C33 1.4(10)
P2 C29 C34 C33 178.7(5)
